data_2020631
loop_
_publ_author_name
'Tacke, Matthias'
'Dada, Oyinlola'
'O'Beirne, Cillian'
'Zhu, Xiangming'
'M\"uller-Bunz, Helge'

_publ_section_title
;
 The non-isomorphous crystal structures of NHC---Au---Cl and NHC---Au---Br
 (NHC is 1,3-dibenzyl-4,5-diphenylimidazol-2-ylidene)
;
_journal_coeditor_code FA3393
_journal_issue 11
_journal_name_full 'Acta Crystallographica Section C'
_journal_page_first 857
_journal_page_last 860
_journal_paper_doi 10.1107/S2053229616015205
_journal_volume 72
_journal_year 2016
_chemical_formula_iupac '[Au Br (C29 H24 N2)]'
_chemical_formula_moiety 'C29 H24 Au Br N2'
_chemical_formula_sum 'C29 H24 Au Br N2'
_chemical_formula_weight 677.38
_chemical_name_systematic
;
Bromido(1,3-dibenzyl-4,5-diphenylimidazol-2-ylidene)gold
;
_space_group_IT_number 2
_symmetry_cell_setting triclinic
_symmetry_space_group_name_Hall '-P 1'
_symmetry_space_group_name_H-M 'P -1'
_atom_sites_solution_hydrogens geom
_atom_sites_solution_primary direct
_atom_sites_solution_secondary difmap
_audit_creation_method SHELXL-97
_cell_angle_alpha 87.896(2)
_cell_angle_beta 87.876(2)
_cell_angle_gamma 89.871(2)
_cell_formula_units_Z 8
_cell_length_a 7.0973(2)
_cell_length_b 15.3919(3)
_cell_length_c 45.4224(6)
_cell_measurement_reflns_used 33633
_cell_measurement_temperature 100(2)
_cell_measurement_theta_max 76.2120
_cell_measurement_theta_min 3.8510
_cell_volume 4955.23(18)
_computing_cell_refinement
;
<i>CrysAlis PRO</i> (Rigaku Oxford Diffraction, 2015)
;
_computing_data_collection
;
<i>CrysAlis PRO</i> (Rigaku Oxford Diffraction, 2015)
;
_computing_data_reduction
;
<i>CrysAlis PRO</i> (Rigaku Oxford Diffraction, 2015)
;
_computing_molecular_graphics
;
DIAMOND (Brandenburg, 1999)
;
_computing_publication_material
;
publCIF (Westrip, 2010)
;
_computing_structure_refinement
;
SHELXL97 (Sheldrick, 2008)
;
_computing_structure_solution
;
SHELXS97 (Sheldrick, 2008)
;
_diffrn_ambient_temperature 100(2)
_diffrn_detector_area_resol_mean 10.3196
_diffrn_measured_fraction_theta_full 0.987
_diffrn_measured_fraction_theta_max 0.987
_diffrn_measurement_device_type
;
Agilent SuperNova Dual (Cu at zero) Source diffractometer with an Atlas
detector
;
_diffrn_measurement_method '\w scans'
_diffrn_radiation_monochromator mirror
_diffrn_radiation_source 'SuperNova (Cu) X-ray Source'
_diffrn_radiation_type CuK\a
_diffrn_radiation_wavelength 1.54184
_diffrn_reflns_av_R_equivalents 0.0550
_diffrn_reflns_av_sigmaI/netI 0.0354
_diffrn_reflns_limit_h_max 8
_diffrn_reflns_limit_h_min -8
_diffrn_reflns_limit_k_max 19
_diffrn_reflns_limit_k_min -19
_diffrn_reflns_limit_l_max 48
_diffrn_reflns_limit_l_min -56
_diffrn_reflns_number 106224
_diffrn_reflns_theta_full 76.80
_diffrn_reflns_theta_max 76.80
_diffrn_reflns_theta_min 3.00
_exptl_absorpt_coefficient_mu 13.185
_exptl_absorpt_correction_T_max 0.653
_exptl_absorpt_correction_T_min 0.281
_exptl_absorpt_correction_type analytical
_exptl_absorpt_process_details
;
[(<i>CrysAlis PRO</i>; Rigaku Oxford Diffraction, 2015), based on
expressions
derived by Clark & Reid (1995)]
;
_exptl_crystal_colour colourless
_exptl_crystal_density_diffrn 1.816
_exptl_crystal_density_method 'not measured'
_exptl_crystal_description irregular
_exptl_crystal_F_000 2608
_exptl_crystal_size_max 0.173
_exptl_crystal_size_mid 0.070
_exptl_crystal_size_min 0.043
_refine_diff_density_max 3.071
_refine_diff_density_min -3.441
_refine_ls_extinction_method none
_refine_ls_goodness_of_fit_ref 1.303
_refine_ls_hydrogen_treatment constr
_refine_ls_matrix_type full
_refine_ls_number_parameters 1189
_refine_ls_number_reflns 20595
_refine_ls_number_restraints 0
_refine_ls_restrained_S_all 1.303
_refine_ls_R_factor_all 0.0791
_refine_ls_R_factor_gt 0.0727
_refine_ls_shift/su_max 0.006
_refine_ls_shift/su_mean 0.000
_refine_ls_structure_factor_coef Fsqd
_refine_ls_weighting_details 'calc w=1/[\s^2^(Fo^2^)+(0.0000P)^2^+125.0771P] where P=(Fo^2^+2Fc^2^)/3'
_refine_ls_weighting_scheme calc
_refine_ls_wR_factor_gt 0.1478
_refine_ls_wR_factor_ref 0.1497
_reflns_number_gt 18809
_reflns_number_total 20595
_reflns_threshold_expression I>2\s(I)
_cod_data_source_file fa3393sup1.cif
_cod_data_source_block 2
_cod_depositor_comments 'Adding full bibliography for 2020630--2020631.cif.'
_cod_database_code 2020631
_cod_database_fobs_code 2020631

loop_
_symmetry_equiv_pos_as_xyz
'x, y, z'
'-x, -y, -z'

loop_
_atom_site_type_symbol
_atom_site_label
_atom_site_fract_x
_atom_site_fract_y
_atom_site_fract_z
_atom_site_U_iso_or_equiv
_atom_site_adp_type
_atom_site_calc_flag
_atom_site_refinement_flags
_atom_site_occupancy
_atom_site_symmetry_multiplicity
C C1A 0.3431(18) 0.8202(8) 0.8456(3) 0.030(3) Uani d . 1 1
H H1A 0.4702 0.8055 0.8494 0.036 Uiso calc R 1 1
C C2A 0.215(2) 0.8304(8) 0.8690(3) 0.040(3) Uani d . 1 1
H H2A 0.2548 0.8224 0.8887 0.047 Uiso calc R 1 1
C C3A 0.029(2) 0.8523(8) 0.8637(3) 0.039(3) Uani d . 1 1
H H3A -0.0576 0.8601 0.8798 0.047 Uiso calc R 1 1
C C4A -0.030(2) 0.8627(8) 0.8351(3) 0.037(3) Uani d . 1 1
H H4A -0.1571 0.8773 0.8315 0.044 Uiso calc R 1 1
C C5A 0.093(2) 0.8523(7) 0.8124(3) 0.034(3) Uani d . 1 1
H H5A 0.0495 0.8591 0.7929 0.040 Uiso calc R 1 1
C C6A 0.2873(17) 0.8313(6) 0.8162(3) 0.025(2) Uani d . 1 1
C C7A 0.4327(15) 0.8254(7) 0.7921(2) 0.023(2) Uani d . 1 1
H H7A 0.5139 0.8777 0.7922 0.028 Uiso calc R 1 1
H H7B 0.5132 0.7742 0.7963 0.028 Uiso calc R 1 1
N N1A 0.3605(13) 0.8184(6) 0.76246(19) 0.0230(19) Uani d . 1 1
C C8A 0.3300(14) 0.8870(6) 0.7437(2) 0.020(2) Uani d . 1 1
Au Au1A 0.33493(7) 1.01196(3) 0.754069(10) 0.02393(10) Uani d . 1 1
Br Br1A 0.33379(17) 1.16683(7) 0.76731(3) 0.0279(2) Uani d . 1 1
C C9A 0.3399(18) 0.7405(7) 0.7478(2) 0.027(2) Uani d . 1 1
C C11A 0.3480(17) 0.6528(7) 0.7628(2) 0.026(2) Uani d . 1 1
C C12A 0.1830(19) 0.6195(8) 0.7760(3) 0.036(3) Uani d . 1 1
H H12A 0.0707 0.6533 0.7762 0.043 Uiso calc R 1 1
C C13A 0.183(2) 0.5366(8) 0.7891(3) 0.038(3) Uani d . 1 1
H H13A 0.0700 0.5130 0.7979 0.045 Uiso calc R 1 1
C C14A 0.345(2) 0.4889(8) 0.7893(3) 0.035(3) Uani d . 1 1
H H14A 0.3440 0.4323 0.7984 0.042 Uiso calc R 1 1
C C15A 0.513(2) 0.5218(8) 0.7766(3) 0.035(3) Uani d . 1 1
H H15A 0.6250 0.4881 0.7769 0.042 Uiso calc R 1 1
C C16A 0.5132(19) 0.6049(8) 0.7634(3) 0.033(3) Uani d . 1 1
H H16A 0.6267 0.6287 0.7548 0.039 Uiso calc R 1 1
C C10A 0.3015(16) 0.7628(7) 0.7196(2) 0.023(2) Uani d . 1 1
C C17A 0.282(2) 0.7048(8) 0.6944(3) 0.038(3) Uani d . 1 1
C C18A 0.107(3) 0.6929(11) 0.6825(3) 0.060(5) Uani d . 1 1
H H18A -0.0008 0.7230 0.6898 0.072 Uiso calc R 1 1
C C19A 0.091(4) 0.6348(14) 0.6590(4) 0.081(7) Uani d . 1 1
H H19A -0.0267 0.6256 0.6504 0.097 Uiso calc R 1 1
C C20A 0.250(4) 0.5922(11) 0.6489(4) 0.080(7) Uani d . 1 1
H H20A 0.2400 0.5529 0.6334 0.095 Uiso calc R 1 1
C C21A 0.421(4) 0.6047(10) 0.6604(3) 0.076(7) Uani d . 1 1
H H21A 0.5289 0.5743 0.6531 0.091 Uiso calc R 1 1
C C22A 0.438(3) 0.6627(10) 0.6832(3) 0.059(5) Uani d . 1 1
H H22A 0.5579 0.6730 0.6909 0.071 Uiso calc R 1 1
N N2A 0.2920(14) 0.8522(5) 0.7176(2) 0.0240(19) Uani d . 1 1
C C23A 0.2358(18) 0.9032(7) 0.6914(2) 0.029(2) Uani d . 1 1
H H23A 0.2118 0.9640 0.6968 0.034 Uiso calc R 1 1
H H23B 0.1168 0.8793 0.6843 0.034 Uiso calc R 1 1
C C24A 0.3856(19) 0.9021(7) 0.6666(3) 0.031(3) Uani d . 1 1
C C25A 0.570(2) 0.9275(8) 0.6711(3) 0.038(3) Uani d . 1 1
H H25A 0.6064 0.9429 0.6901 0.045 Uiso calc R 1 1
C C26A 0.702(2) 0.9305(9) 0.6477(3) 0.046(3) Uani d . 1 1
H H26A 0.8280 0.9476 0.6508 0.055 Uiso calc R 1 1
C C27A 0.652(2) 0.9088(9) 0.6199(3) 0.047(4) Uani d . 1 1
H H27A 0.7422 0.9115 0.6039 0.057 Uiso calc R 1 1
C C28A 0.470(2) 0.8831(9) 0.6154(3) 0.048(4) Uani d . 1 1
H H28A 0.4353 0.8673 0.5963 0.057 Uiso calc R 1 1
C C29A 0.338(2) 0.8802(8) 0.6387(3) 0.037(3) Uani d . 1 1
H H29A 0.2128 0.8629 0.6354 0.045 Uiso calc R 1 1
C C1B 0.4427(18) 0.9524(7) 0.1697(3) 0.030(3) Uani d . 1 1
H H1B 0.4536 0.9822 0.1875 0.036 Uiso calc R 1 1
C C2B 0.5945(19) 0.9509(8) 0.1497(3) 0.036(3) Uani d . 1 1
H H2B 0.7082 0.9800 0.1537 0.043 Uiso calc R 1 1
C C3B 0.580(2) 0.9073(8) 0.1241(3) 0.040(3) Uani d . 1 1
H H3B 0.6838 0.9061 0.1103 0.048 Uiso calc R 1 1
C C4B 0.414(2) 0.8651(9) 0.1183(3) 0.045(3) Uani d . 1 1
H H4B 0.4055 0.8349 0.1005 0.054 Uiso calc R 1 1
C C5B 0.261(2) 0.8663(8) 0.1381(3) 0.034(3) Uani d . 1 1
H H5B 0.1484 0.8370 0.1339 0.041 Uiso calc R 1 1
C C6B 0.2735(18) 0.9107(7) 0.1642(2) 0.028(2) Uani d . 1 1
C C7B 0.1098(18) 0.9125(7) 0.1863(2) 0.027(2) Uani d . 1 1
H H7C 0.0788 0.9738 0.1904 0.033 Uiso calc R 1 1
H H7D -0.0016 0.8863 0.1776 0.033 Uiso calc R 1 1
N N1B 0.1484(15) 0.8658(6) 0.2140(2) 0.028(2) Uani d . 1 1
C C8B 0.1816(17) 0.9026(7) 0.2393(2) 0.025(2) Uani d . 1 1
Au Au1B 0.18212(7) 1.02978(3) 0.248238(10) 0.02357(10) Uani d . 1 1
Br Br1B 0.17498(15) 1.18536(7) 0.26054(3) 0.0233(2) Uani d . 1 1
C C9B 0.1545(18) 0.7761(7) 0.2179(2) 0.027(2) Uani d . 1 1
C C11B 0.137(2) 0.7159(7) 0.1936(3) 0.036(3) Uani d . 1 1
C C12B -0.032(2) 0.7021(8) 0.1797(3) 0.041(3) Uani d . 1 1
H H12B -0.1421 0.7329 0.1856 0.049 Uiso calc R 1 1
C C13B -0.038(3) 0.6435(10) 0.1573(3) 0.053(4) Uani d . 1 1
H H13B -0.1534 0.6341 0.1480 0.064 Uiso calc R 1 1
C C14B 0.121(3) 0.5988(9) 0.1484(3) 0.062(5) Uani d . 1 1
H H14B 0.1137 0.5586 0.1331 0.074 Uiso calc R 1 1
C C15B 0.290(3) 0.6120(10) 0.1615(3) 0.065(6) Uani d . 1 1
H H15B 0.3999 0.5817 0.1552 0.079 Uiso calc R 1 1
C C16B 0.298(3) 0.6703(8) 0.1842(3) 0.046(4) Uani d . 1 1
H H16B 0.4137 0.6793 0.1935 0.055 Uiso calc R 1 1
C C10B 0.1910(16) 0.7581(7) 0.2463(3) 0.027(2) Uani d . 1 1
C C17B 0.2020(19) 0.6717(7) 0.2621(2) 0.029(3) Uani d . 1 1
C C18B 0.366(2) 0.6433(7) 0.2750(3) 0.033(3) Uani d . 1 1
H H18B 0.4759 0.6784 0.2741 0.040 Uiso calc R 1 1
C C19B 0.364(2) 0.5610(8) 0.2895(3) 0.041(3) Uani d . 1 1
H H19B 0.4751 0.5411 0.2988 0.050 Uiso calc R 1 1
C C20B 0.209(2) 0.5087(8) 0.2905(3) 0.038(3) Uani d . 1 1
H H20B 0.2115 0.4534 0.3005 0.045 Uiso calc R 1 1
C C21B 0.047(2) 0.5368(8) 0.2771(3) 0.040(3) Uani d . 1 1
H H21B -0.0614 0.5005 0.2774 0.048 Uiso calc R 1 1
C C22B 0.044(2) 0.6191(7) 0.2631(3) 0.034(3) Uani d . 1 1
H H22B -0.0684 0.6393 0.2543 0.040 Uiso calc R 1 1
N N2B 0.2084(14) 0.8378(6) 0.25939(19) 0.025(2) Uani d . 1 1
C C23B 0.264(2) 0.8501(7) 0.2895(3) 0.033(3) Uani d . 1 1
H H23C 0.3372 0.9048 0.2900 0.039 Uiso calc R 1 1
H H23D 0.3489 0.8018 0.2954 0.039 Uiso calc R 1 1
C C24B 0.103(2) 0.8539(7) 0.3117(3) 0.032(3) Uani d . 1 1
C C25B 0.139(3) 0.8545(11) 0.3419(3) 0.053(4) Uani d . 1 1
H H25B 0.2650 0.8494 0.3482 0.064 Uiso calc R 1 1
C C26B -0.013(3) 0.8626(11) 0.3629(3) 0.059(5) Uani d . 1 1
H H26B 0.0129 0.8626 0.3833 0.071 Uiso calc R 1 1
C C27B -0.191(3) 0.8703(10) 0.3545(4) 0.059(5) Uani d . 1 1
H H27B -0.2899 0.8775 0.3688 0.071 Uiso calc R 1 1
C C28B -0.230(3) 0.8677(9) 0.3255(3) 0.051(4) Uani d . 1 1
H H28B -0.3567 0.8711 0.3194 0.061 Uiso calc R 1 1
C C29B -0.076(2) 0.8597(9) 0.3041(3) 0.043(3) Uani d . 1 1
H H29B -0.1040 0.8586 0.2838 0.051 Uiso calc R 1 1
C C1C 0.5116(17) 0.7562(8) 1.0067(3) 0.033(3) Uani d . 1 1
H H1C 0.4675 0.7017 1.0006 0.040 Uiso calc R 1 1
C C2C 0.381(2) 0.8212(10) 1.0132(4) 0.047(4) Uani d . 1 1
H H2C 0.2502 0.8115 1.0111 0.056 Uiso calc R 1 1
C C3C 0.445(2) 0.9002(9) 1.0226(3) 0.044(3) Uani d . 1 1
H H3C 0.3573 0.9450 1.0272 0.053 Uiso calc R 1 1
C C4C 0.634(3) 0.9133(10) 1.0252(4) 0.058(5) Uani d . 1 1
H H4C 0.6774 0.9671 1.0320 0.070 Uiso calc R 1 1
C C5C 0.764(2) 0.8488(8) 1.0180(3) 0.044(3) Uani d . 1 1
H H5C 0.8950 0.8596 1.0194 0.053 Uiso calc R 1 1
C C6C 0.7023(17) 0.7686(7) 1.0088(2) 0.026(2) Uani d . 1 1
C C7C 0.8403(17) 0.6980(8) 1.0018(2) 0.028(2) Uani d . 1 1
H H7E 0.9680 0.7236 0.9993 0.033 Uiso calc R 1 1
H H7F 0.8416 0.6555 1.0187 0.033 Uiso calc R 1 1
N N1C 0.7981(14) 0.6523(6) 0.97526(19) 0.0234(19) Uani d . 1 1
C C8C 0.7602(13) 0.5679(6) 0.9750(2) 0.0167(19) Uani d . 1 1
Au Au1C 0.74818(6) 0.47981(3) 1.008950(10) 0.02272(10) Uani d . 1 1
Br Br1C 0.72632(17) 0.37071(8) 1.04914(3) 0.0301(3) Uani d . 1 1
C C9C 0.7922(16) 0.6885(7) 0.9469(2) 0.025(2) Uani d . 1 1
C C11C 0.8128(18) 0.7834(7) 0.9403(2) 0.027(2) Uani d . 1 1
C C12C 0.661(2) 0.8277(8) 0.9283(3) 0.039(3) Uani d . 1 1
H H12C 0.5492 0.7969 0.9246 0.046 Uiso calc R 1 1
C C13C 0.672(2) 0.9168(9) 0.9216(4) 0.051(4) Uani d . 1 1
H H13C 0.5675 0.9466 0.9134 0.062 Uiso calc R 1 1
C C14C 0.833(3) 0.9609(9) 0.9269(3) 0.060(5) Uani d . 1 1
H H14C 0.8394 1.0217 0.9226 0.071 Uiso calc R 1 1
C C15C 0.988(3) 0.9181(10) 0.9387(3) 0.056(4) Uani d . 1 1
H H15C 1.1003 0.9490 0.9421 0.067 Uiso calc R 1 1
C C16C 0.975(2) 0.8294(9) 0.9453(3) 0.043(3) Uani d . 1 1
H H16C 1.0800 0.7998 0.9535 0.051 Uiso calc R 1 1
C C10C 0.7561(16) 0.6236(7) 0.9291(2) 0.026(2) Uani d . 1 1
C C17C 0.7538(19) 0.6256(7) 0.8963(2) 0.030(3) Uani d . 1 1
C C18C 0.588(2) 0.6130(8) 0.8815(3) 0.034(3) Uani d . 1 1
H H18C 0.4723 0.6021 0.8922 0.041 Uiso calc R 1 1
C C19C 0.592(2) 0.6164(8) 0.8508(3) 0.040(3) Uani d . 1 1
H H19C 0.4790 0.6083 0.8407 0.048 Uiso calc R 1 1
C C20C 0.760(2) 0.6317(8) 0.8349(3) 0.040(3) Uani d . 1 1
H H20C 0.7621 0.6332 0.8140 0.047 Uiso calc R 1 1
C C21C 0.925(2) 0.6448(8) 0.8497(3) 0.038(3) Uani d . 1 1
H H21C 1.0404 0.6562 0.8391 0.045 Uiso calc R 1 1
C C22C 0.918(2) 0.6409(8) 0.8806(3) 0.036(3) Uani d . 1 1
H H22C 1.0305 0.6493 0.8908 0.043 Uiso calc R 1 1
N N2C 0.7387(13) 0.5491(6) 0.94676(19) 0.0225(19) Uani d . 1 1
C C23C 0.6857(16) 0.4633(7) 0.9368(3) 0.026(2) Uani d . 1 1
H H23E 0.6152 0.4712 0.9185 0.031 Uiso calc R 1 1
H H23F 0.5994 0.4354 0.9520 0.031 Uiso calc R 1 1
C C24C 0.8503(18) 0.4022(7) 0.9310(2) 0.029(2) Uani d . 1 1
C C25C 1.0318(16) 0.4336(7) 0.9252(2) 0.025(2) Uani d . 1 1
H H25C 1.0561 0.4942 0.9258 0.030 Uiso calc R 1 1
C C26C 1.1783(18) 0.3763(9) 0.9186(3) 0.035(3) Uani d . 1 1
H H26C 1.3022 0.3978 0.9145 0.042 Uiso calc R 1 1
C C27C 1.144(2) 0.2886(9) 0.9181(3) 0.040(3) Uani d . 1 1
H H27C 1.2443 0.2499 0.9137 0.048 Uiso calc R 1 1
C C28C 0.968(2) 0.2565(8) 0.9237(3) 0.042(3) Uani d . 1 1
H H28C 0.9451 0.1958 0.9232 0.051 Uiso calc R 1 1
C C29C 0.818(2) 0.3142(8) 0.9303(3) 0.034(3) Uani d . 1 1
H H29C 0.6942 0.2921 0.9343 0.040 Uiso calc R 1 1
C C1D 0.818(2) 0.3224(8) 0.4247(3) 0.043(3) Uani d . 1 1
H H1D 0.6916 0.3022 0.4274 0.052 Uiso calc R 1 1
C C2D 0.960(3) 0.2647(10) 0.4180(4) 0.056(4) Uani d . 1 1
H H2D 0.9314 0.2048 0.4165 0.067 Uiso calc R 1 1
C C3D 1.144(2) 0.2925(10) 0.4132(4) 0.053(4) Uani d . 1 1
H H3D 1.2409 0.2526 0.4082 0.063 Uiso calc R 1 1
C C4D 1.184(2) 0.3801(9) 0.4161(3) 0.041(3) Uani d . 1 1
H H4D 1.3100 0.3999 0.4131 0.049 Uiso calc R 1 1
C C5D 1.043(2) 0.4387(8) 0.4230(3) 0.036(3) Uani d . 1 1
H H5D 1.0722 0.4984 0.4246 0.043 Uiso calc R 1 1
C C6D 0.8578(18) 0.4105(7) 0.4277(2) 0.028(2) Uani d . 1 1
C C7D 0.6953(18) 0.4729(7) 0.4342(3) 0.030(3) Uani d . 1 1
H H7G 0.6274 0.4845 0.4158 0.036 Uiso calc R 1 1
H H7H 0.6057 0.4443 0.4487 0.036 Uiso calc R 1 1
N N1D 0.7538(14) 0.5558(6) 0.4456(2) 0.0248(19) Uani d . 1 1
C C8D 0.7812(15) 0.5676(8) 0.4746(3) 0.026(2) Uani d . 1 1
Au Au1D 0.74653(7) 0.48120(3) 0.507417(10) 0.02840(11) Uani d . 1 1
Br Br1D 0.70158(19) 0.37241(10) 0.54711(3) 0.0378(3) Uani d . 1 1
C C9D 0.7804(17) 0.6319(7) 0.4287(2) 0.025(2) Uani d . 1 1
C C11D 0.7668(17) 0.6376(7) 0.3962(2) 0.026(2) Uani d . 1 1
C C12D 0.9307(19) 0.6365(8) 0.3785(3) 0.033(3) Uani d . 1 1
H H12D 1.0494 0.6326 0.3874 0.040 Uiso calc R 1 1
C C13D 0.925(2) 0.6409(9) 0.3480(3) 0.038(3) Uani d . 1 1
H H13D 1.0372 0.6392 0.3361 0.046 Uiso calc R 1 1
C C14D 0.750(2) 0.6478(8) 0.3353(3) 0.039(3) Uani d . 1 1
H H14D 0.7436 0.6519 0.3144 0.046 Uiso calc R 1 1
C C15D 0.585(2) 0.6489(9) 0.3525(3) 0.041(3) Uani d . 1 1
H H15D 0.4665 0.6528 0.3435 0.050 Uiso calc R 1 1
C C16D 0.5951(19) 0.6442(8) 0.3830(3) 0.033(3) Uani d . 1 1
H H16D 0.4823 0.6455 0.3950 0.040 Uiso calc R 1 1
C C10D 0.8214(17) 0.6933(8) 0.4479(2) 0.029(2) Uani d . 1 1
C C17D 0.852(2) 0.7895(8) 0.4429(3) 0.035(3) Uani d . 1 1
C C18D 1.024(2) 0.8274(10) 0.4463(3) 0.049(4) Uani d . 1 1
H H18D 1.1290 0.7929 0.4517 0.059 Uiso calc R 1 1
C C19D 1.043(3) 0.9178(11) 0.4416(4) 0.062(5) Uani d . 1 1
H H19D 1.1618 0.9447 0.4441 0.074 Uiso calc R 1 1
C C20D 0.891(4) 0.9669(11) 0.4336(4) 0.075(7) Uani d . 1 1
H H20D 0.9048 1.0280 0.4306 0.090 Uiso calc R 1 1
C C21D 0.720(3) 0.9297(9) 0.4298(3) 0.065(6) Uani d . 1 1
H H21D 0.6166 0.9648 0.4239 0.077 Uiso calc R 1 1
C C22D 0.696(3) 0.8391(8) 0.4346(3) 0.046(4) Uani d . 1 1
H H22D 0.5773 0.8125 0.4322 0.055 Uiso calc R 1 1
N N2D 0.8220(15) 0.6538(6) 0.4757(2) 0.030(2) Uani d . 1 1
C C23D 0.8654(19) 0.6967(8) 0.5030(2) 0.033(3) Uani d . 1 1
H H23G 0.9917 0.7238 0.5006 0.039 Uiso calc R 1 1
H H23H 0.8693 0.6526 0.5194 0.039 Uiso calc R 1 1
C C24D 0.7224(18) 0.7653(8) 0.5107(2) 0.032(3) Uani d . 1 1
C C25D 0.778(3) 0.8494(9) 0.5159(3) 0.051(4) Uani d . 1 1
H H25D 0.9087 0.8637 0.5152 0.062 Uiso calc R 1 1
C C26D 0.645(3) 0.9131(11) 0.5222(4) 0.069(6) Uani d . 1 1
H H26D 0.6843 0.9706 0.5257 0.082 Uiso calc R 1 1
C C27D 0.454(3) 0.8929(11) 0.5233(4) 0.066(5) Uani d . 1 1
H H27D 0.3628 0.9363 0.5276 0.079 Uiso calc R 1 1
C C28D 0.398(2) 0.8103(11) 0.5180(4) 0.056(4) Uani d . 1 1
H H28D 0.2678 0.7961 0.5185 0.067 Uiso calc R 1 1
C C29D 0.532(2) 0.7470(8) 0.5120(3) 0.042(3) Uani d . 1 1
H H29D 0.4921 0.6895 0.5087 0.050 Uiso calc R 1 1

loop_
_atom_site_aniso_label
_atom_site_aniso_U_11
_atom_site_aniso_U_22
_atom_site_aniso_U_33
_atom_site_aniso_U_12
_atom_site_aniso_U_13
_atom_site_aniso_U_23
C1A 0.035(7) 0.028(6) 0.028(6) -0.003(5) -0.006(5) 0.000(5)
C2A 0.061(9) 0.035(7) 0.022(6) -0.011(6) 0.000(6) 0.000(5)
C3A 0.062(9) 0.027(6) 0.026(6) -0.004(6) 0.012(6) -0.004(5)
C4A 0.046(8) 0.021(6) 0.043(7) -0.004(5) 0.008(6) -0.001(5)
C5A 0.055(8) 0.022(6) 0.023(6) 0.008(5) 0.004(5) 0.001(4)
C6A 0.035(6) 0.010(4) 0.032(6) 0.000(4) -0.007(5) -0.007(4)
C7A 0.021(5) 0.022(5) 0.028(6) 0.003(4) 0.000(4) -0.003(4)
N1A 0.027(5) 0.023(4) 0.020(4) 0.006(4) -0.001(4) -0.005(3)
C8A 0.017(5) 0.016(5) 0.027(5) -0.001(4) 0.001(4) -0.007(4)
Au1A 0.0293(2) 0.0163(2) 0.0264(2) 0.00075(17) 0.00005(17) -0.00331(16)
Br1A 0.0273(6) 0.0182(5) 0.0382(6) -0.0004(4) 0.0008(5) -0.0058(4)
C9A 0.043(7) 0.015(5) 0.022(5) -0.010(5) 0.003(5) -0.006(4)
C11A 0.038(7) 0.025(6) 0.016(5) 0.005(5) -0.003(4) 0.000(4)
C12A 0.041(8) 0.024(6) 0.041(7) 0.008(5) 0.014(6) 0.002(5)
C13A 0.045(8) 0.024(6) 0.044(8) 0.001(5) 0.008(6) 0.007(5)
C14A 0.059(9) 0.026(6) 0.021(6) 0.000(6) -0.004(5) 0.002(4)
C15A 0.047(8) 0.024(6) 0.035(7) 0.007(5) -0.003(6) 0.002(5)
C16A 0.043(7) 0.025(6) 0.031(6) 0.001(5) -0.005(5) 0.004(5)
C10A 0.027(6) 0.016(5) 0.027(6) 0.002(4) 0.002(4) -0.004(4)
C17A 0.074(10) 0.020(6) 0.021(6) -0.013(6) -0.004(6) 0.003(4)
C18A 0.090(13) 0.062(10) 0.027(7) -0.033(9) 0.006(8) -0.010(7)
C19A 0.14(2) 0.076(13) 0.030(8) -0.064(14) 0.001(10) -0.005(8)
C20A 0.18(2) 0.035(8) 0.026(8) -0.020(11) -0.009(12) -0.005(6)
C21A 0.16(2) 0.040(9) 0.031(8) 0.039(11) -0.022(11) -0.012(7)
C22A 0.103(14) 0.043(8) 0.033(8) 0.042(9) -0.022(8) -0.017(6)
N2A 0.035(5) 0.013(4) 0.025(5) -0.008(4) -0.004(4) -0.003(3)
C23A 0.038(7) 0.024(5) 0.024(6) 0.002(5) 0.001(5) 0.000(4)
C24A 0.043(7) 0.022(5) 0.027(6) 0.005(5) -0.007(5) -0.001(4)
C25A 0.043(8) 0.032(7) 0.038(7) -0.008(6) 0.007(6) 0.003(5)
C26A 0.042(8) 0.040(8) 0.055(9) -0.001(6) 0.009(7) 0.001(6)
C27A 0.069(11) 0.033(7) 0.037(8) 0.009(7) 0.020(7) 0.005(6)
C28A 0.073(11) 0.040(8) 0.029(7) 0.015(7) 0.007(7) 0.000(6)
C29A 0.056(9) 0.031(6) 0.025(6) 0.004(6) -0.006(6) 0.000(5)
C1B 0.041(7) 0.022(5) 0.027(6) 0.003(5) -0.009(5) -0.002(4)
C2B 0.035(7) 0.029(6) 0.044(7) -0.002(5) -0.001(6) -0.001(5)
C3B 0.042(8) 0.034(7) 0.042(8) 0.007(6) 0.008(6) 0.001(5)
C4B 0.060(10) 0.042(8) 0.033(7) -0.005(7) 0.004(6) -0.011(6)
C5B 0.046(8) 0.028(6) 0.030(6) -0.002(5) -0.005(5) -0.005(5)
C6B 0.043(7) 0.018(5) 0.024(6) 0.004(5) -0.005(5) 0.002(4)
C7B 0.040(7) 0.017(5) 0.026(6) 0.005(5) -0.007(5) 0.001(4)
N1B 0.042(6) 0.019(4) 0.023(5) 0.003(4) -0.006(4) -0.002(4)
C8B 0.035(6) 0.022(5) 0.020(5) 0.009(4) -0.003(4) -0.008(4)
Au1B 0.0284(2) 0.0167(2) 0.0259(2) 0.00010(16) -0.00121(17) -0.00330(16)
Br1B 0.0186(5) 0.0169(5) 0.0345(6) -0.0001(4) 0.0005(4) -0.0041(4)
C9B 0.043(7) 0.016(5) 0.022(5) -0.001(5) -0.004(5) -0.001(4)
C11B 0.071(10) 0.015(5) 0.021(6) -0.005(5) -0.008(6) 0.000(4)
C12B 0.068(10) 0.032(7) 0.022(6) -0.016(6) -0.003(6) 0.003(5)
C13B 0.091(13) 0.045(8) 0.024(7) -0.033(8) -0.007(7) 0.000(6)
C14B 0.137(18) 0.020(6) 0.028(7) -0.015(8) -0.011(9) -0.004(5)
C15B 0.128(17) 0.033(8) 0.038(8) 0.026(9) -0.023(10) -0.005(6)
C16B 0.082(11) 0.026(6) 0.031(7) 0.013(7) -0.013(7) -0.007(5)
C10B 0.026(6) 0.023(5) 0.033(6) 0.017(4) 0.001(5) -0.005(4)
C17B 0.050(8) 0.013(5) 0.023(5) 0.000(5) 0.002(5) -0.006(4)
C18B 0.046(8) 0.019(5) 0.036(7) 0.005(5) -0.013(6) 0.001(5)
C19B 0.068(10) 0.024(6) 0.032(7) 0.007(6) -0.007(6) 0.002(5)
C20B 0.067(10) 0.021(6) 0.025(6) 0.001(6) -0.003(6) 0.002(4)
C21B 0.059(9) 0.024(6) 0.035(7) -0.004(6) 0.006(6) 0.000(5)
C22B 0.045(8) 0.021(6) 0.036(7) -0.001(5) -0.005(5) -0.001(5)
N2B 0.038(6) 0.021(4) 0.018(4) 0.000(4) -0.003(4) -0.002(3)
C23B 0.054(8) 0.020(5) 0.025(6) -0.001(5) -0.012(5) -0.001(4)
C24B 0.054(8) 0.022(6) 0.020(6) -0.006(5) -0.002(5) 0.001(4)
C25B 0.072(12) 0.058(10) 0.031(7) -0.016(8) -0.006(7) -0.005(6)
C26B 0.099(15) 0.055(10) 0.024(7) -0.020(9) 0.004(8) -0.007(6)
C27B 0.085(14) 0.043(9) 0.047(9) -0.007(8) 0.016(9) -0.003(7)
C28B 0.075(11) 0.034(7) 0.041(8) 0.012(7) 0.015(7) 0.009(6)
C29B 0.056(9) 0.038(7) 0.033(7) 0.009(6) -0.001(6) 0.008(6)
C1C 0.026(6) 0.023(6) 0.050(8) 0.002(5) 0.010(5) -0.011(5)
C2C 0.038(8) 0.043(8) 0.060(9) 0.006(6) 0.010(7) -0.012(7)
C3C 0.053(9) 0.035(7) 0.045(8) 0.015(6) -0.006(7) -0.010(6)
C4C 0.068(11) 0.036(8) 0.076(12) 0.013(7) -0.025(9) -0.029(8)
C5C 0.049(9) 0.028(6) 0.058(9) -0.002(6) -0.022(7) -0.013(6)
C6C 0.030(6) 0.028(6) 0.020(5) 0.006(5) -0.004(4) -0.001(4)
C7C 0.033(6) 0.031(6) 0.019(5) 0.005(5) -0.008(4) -0.004(4)
N1C 0.033(5) 0.018(4) 0.020(4) 0.002(4) -0.008(4) -0.003(3)
C8C 0.003(4) 0.014(4) 0.033(6) -0.002(3) -0.005(4) -0.005(4)
Au1C 0.0233(2) 0.0203(2) 0.0244(2) 0.00140(17) -0.00110(17) 0.00043(16)
Br1C 0.0260(6) 0.0347(6) 0.0295(6) -0.0004(5) -0.0018(5) 0.0035(5)
C9C 0.028(6) 0.018(5) 0.028(6) 0.008(4) 0.005(4) -0.001(4)
C11C 0.040(7) 0.018(5) 0.023(6) 0.000(5) 0.001(5) -0.004(4)
C12C 0.042(8) 0.029(6) 0.044(8) 0.007(5) 0.010(6) 0.003(5)
C13C 0.067(11) 0.027(7) 0.058(10) 0.017(7) 0.019(8) 0.006(6)
C14C 0.115(16) 0.021(6) 0.040(8) 0.001(8) 0.027(9) -0.003(6)
C15C 0.091(13) 0.033(8) 0.044(9) -0.024(8) 0.000(8) -0.011(6)
C16C 0.068(10) 0.033(7) 0.027(6) -0.012(6) -0.008(6) 0.002(5)
C10C 0.026(6) 0.025(5) 0.026(6) -0.001(4) -0.004(4) -0.001(4)
C17C 0.047(8) 0.020(5) 0.022(6) 0.010(5) -0.006(5) -0.002(4)
C18C 0.044(8) 0.029(6) 0.031(6) 0.011(5) -0.007(5) -0.006(5)
C19C 0.059(9) 0.032(7) 0.032(7) 0.012(6) -0.015(6) -0.011(5)
C20C 0.067(10) 0.029(6) 0.024(6) 0.007(6) -0.006(6) -0.002(5)
C21C 0.056(9) 0.027(6) 0.029(6) -0.002(6) 0.005(6) -0.001(5)
C22C 0.055(9) 0.026(6) 0.025(6) -0.001(6) -0.001(6) 0.000(5)
N2C 0.029(5) 0.018(4) 0.020(4) 0.006(4) -0.002(4) 0.000(3)
C23C 0.021(6) 0.021(5) 0.036(6) 0.004(4) -0.005(5) -0.001(4)
C24C 0.041(7) 0.026(6) 0.021(5) 0.000(5) -0.008(5) 0.003(4)
C25C 0.026(6) 0.023(5) 0.028(6) 0.003(4) -0.008(4) -0.002(4)
C26C 0.028(7) 0.048(8) 0.029(6) 0.002(5) -0.002(5) -0.005(5)
C27C 0.046(8) 0.035(7) 0.039(7) 0.016(6) -0.006(6) -0.016(5)
C28C 0.058(9) 0.024(6) 0.045(8) 0.010(6) -0.010(7) -0.006(5)
C29C 0.046(8) 0.023(6) 0.033(6) -0.001(5) -0.005(5) -0.001(5)
C1D 0.046(8) 0.027(6) 0.057(9) 0.001(6) -0.011(7) -0.003(6)
C2D 0.071(12) 0.029(7) 0.070(11) 0.010(7) -0.020(9) -0.015(7)
C3D 0.061(11) 0.046(8) 0.053(9) 0.024(8) -0.010(8) -0.020(7)
C4D 0.040(8) 0.046(8) 0.038(7) 0.009(6) -0.009(6) -0.009(6)
C5D 0.045(8) 0.032(6) 0.030(6) 0.007(6) -0.002(5) -0.005(5)
C6D 0.039(7) 0.023(5) 0.022(5) 0.004(5) -0.003(5) -0.002(4)
C7D 0.045(7) 0.025(6) 0.021(5) -0.006(5) -0.002(5) 0.002(4)
N1D 0.031(5) 0.022(4) 0.021(5) 0.004(4) -0.001(4) -0.001(3)
C8D 0.011(5) 0.037(6) 0.030(6) 0.012(4) -0.005(4) -0.007(5)
Au1D 0.0335(3) 0.0281(2) 0.0234(2) 0.00435(19) -0.00027(19) 0.00187(18)
Br1D 0.0332(7) 0.0502(8) 0.0291(6) 0.0015(6) 0.0015(5) 0.0060(5)
C9D 0.036(6) 0.016(5) 0.023(5) 0.003(4) 0.004(4) -0.002(4)
C11D 0.039(7) 0.016(5) 0.025(6) 0.001(4) -0.002(5) -0.001(4)
C12D 0.035(7) 0.033(6) 0.032(6) 0.003(5) -0.003(5) -0.004(5)
C13D 0.051(9) 0.038(7) 0.026(6) 0.001(6) 0.003(6) -0.006(5)
C14D 0.066(10) 0.025(6) 0.024(6) 0.005(6) -0.004(6) -0.004(5)
C15D 0.047(8) 0.046(8) 0.030(7) 0.002(6) -0.002(6) 0.000(6)
C16D 0.040(7) 0.032(6) 0.029(6) 0.003(5) -0.003(5) -0.003(5)
C10D 0.029(6) 0.037(6) 0.021(5) 0.005(5) -0.010(4) -0.004(5)
C17D 0.059(9) 0.030(6) 0.017(5) -0.001(6) 0.001(5) -0.004(4)
C18D 0.066(11) 0.046(8) 0.036(8) -0.013(7) -0.006(7) -0.005(6)
C19D 0.102(15) 0.040(9) 0.044(9) -0.028(9) 0.003(9) -0.005(7)
C20D 0.15(2) 0.027(8) 0.045(10) -0.017(11) 0.024(11) -0.016(7)
C21D 0.136(18) 0.024(7) 0.033(8) 0.018(9) 0.014(9) -0.003(6)
C22D 0.085(12) 0.023(6) 0.029(7) 0.007(7) 0.001(7) -0.003(5)
N2D 0.036(6) 0.029(5) 0.025(5) 0.005(4) 0.001(4) -0.004(4)
C23D 0.046(8) 0.037(7) 0.016(5) 0.004(5) -0.012(5) -0.003(5)
C24D 0.038(7) 0.041(7) 0.017(5) 0.001(5) 0.001(5) -0.001(5)
C25D 0.069(11) 0.038(8) 0.050(9) 0.005(7) -0.021(8) -0.016(6)
C26D 0.097(16) 0.045(9) 0.067(12) 0.013(9) -0.026(11) -0.031(8)
C27D 0.097(15) 0.047(9) 0.055(10) 0.033(10) -0.016(10) -0.023(8)
C28D 0.053(10) 0.068(11) 0.049(9) 0.014(8) -0.001(7) -0.016(8)
C29D 0.060(9) 0.027(6) 0.038(7) 0.009(6) 0.008(6) -0.009(5)

loop_
_atom_type_symbol
_atom_type_description
_atom_type_scat_dispersion_real
_atom_type_scat_dispersion_imag
_atom_type_scat_source
C C 0.0181 0.0091 'International Tables Vol C Tables 4.2.6.8 and 6.1.1.4'
H H 0.0000 0.0000 'International Tables Vol C Tables 4.2.6.8 and 6.1.1.4'
N N 0.0311 0.0180 'International Tables Vol C Tables 4.2.6.8 and 6.1.1.4'
Br Br -0.6763 1.2805 'International Tables Vol C Tables 4.2.6.8 and 6.1.1.4'
Au Au -4.4197 7.2980 'International Tables Vol C Tables 4.2.6.8 and 6.1.1.4'

loop_
_geom_angle_atom_site_label_1
_geom_angle_atom_site_label_2
_geom_angle_atom_site_label_3
_geom_angle
_geom_angle_publ_flag
C2A C1A C6A 121.0(12) n
C2A C1A H1A 119.5 n
C6A C1A H1A 119.5 n
C1A C2A C3A 120.0(12) n
C1A C2A H2A 120.0 n
C3A C2A H2A 120.0 n
C4A C3A C2A 120.2(12) n
C4A C3A H3A 119.9 n
C2A C3A H3A 119.9 n
C5A C4A C3A 120.0(14) n
C5A C4A H4A 120.0 n
C3A C4A H4A 120.0 n
C4A C5A C6A 122.7(12) n
C4A C5A H5A 118.6 n
C6A C5A H5A 118.6 n
C1A C6A C5A 116.1(11) n
C1A C6A C7A 118.6(11) n
C5A C6A C7A 125.2(10) n
N1A C7A C6A 115.4(9) n
N1A C7A H7A 108.4 n
C6A C7A H7A 108.4 n
N1A C7A H7B 108.4 n
C6A C7A H7B 108.4 n
H7A C7A H7B 107.5 n
C8A N1A C9A 109.9(9) n
C8A N1A C7A 124.3(9) n
C9A N1A C7A 125.2(9) n
N1A C8A N2A 105.5(8) n
N1A C8A Au1A 125.7(8) n
N2A C8A Au1A 128.8(8) n
C8A Au1A Br1A 178.7(3) n
C10A C9A N1A 106.6(9) n
C10A C9A C11A 129.8(10) n
N1A C9A C11A 123.5(10) n
C16A C11A C12A 120.4(11) n
C16A C11A C9A 121.7(11) n
C12A C11A C9A 117.9(11) n
C11A C12A C13A 119.5(12) n
C11A C12A H12A 120.3 n
C13A C12A H12A 120.3 n
C14A C13A C12A 120.1(13) n
C14A C13A H13A 119.9 n
C12A C13A H13A 119.9 n
C13A C14A C15A 121.1(12) n
C13A C14A H14A 119.4 n
C15A C14A H14A 119.4 n
C14A C15A C16A 119.0(12) n
C14A C15A H15A 120.5 n
C16A C15A H15A 120.5 n
C11A C16A C15A 119.8(12) n
C11A C16A H16A 120.1 n
C15A C16A H16A 120.1 n
C9A C10A N2A 107.1(9) n
C9A C10A C17A 128.2(10) n
N2A C10A C17A 124.6(10) n
C22A C17A C18A 120.3(14) n
C22A C17A C10A 119.5(13) n
C18A C17A C10A 120.2(14) n
C17A C18A C19A 118.9(19) n
C17A C18A H18A 120.5 n
C19A C18A H18A 120.5 n
C20A C19A C18A 119(2) n
C20A C19A H19A 120.6 n
C18A C19A H19A 120.6 n
C21A C20A C19A 121.9(16) n
C21A C20A H20A 119.0 n
C19A C20A H20A 119.0 n
C20A C21A C22A 119.4(19) n
C20A C21A H21A 120.3 n
C22A C21A H21A 120.3 n
C17A C22A C21A 120.5(18) n
C17A C22A H22A 119.8 n
C21A C22A H22A 119.8 n
C8A N2A C10A 110.9(9) n
C8A N2A C23A 124.2(9) n
C10A N2A C23A 124.8(9) n
N2A C23A C24A 112.2(10) n
N2A C23A H23A 109.2 n
C24A C23A H23A 109.2 n
N2A C23A H23B 109.2 n
C24A C23A H23B 109.2 n
H23A C23A H23B 107.9 n
C29A C24A C25A 118.5(13) n
C29A C24A C23A 120.2(12) n
C25A C24A C23A 121.2(11) n
C26A C25A C24A 120.0(14) n
C26A C25A H25A 120.0 n
C24A C25A H25A 120.0 n
C27A C26A C25A 120.6(15) n
C27A C26A H26A 119.7 n
C25A C26A H26A 119.7 n
C28A C27A C26A 119.7(14) n
C28A C27A H27A 120.2 n
C26A C27A H27A 120.2 n
C27A C28A C29A 119.9(14) n
C27A C28A H28A 120.0 n
C29A C28A H28A 120.0 n
C24A C29A C28A 121.3(15) n
C24A C29A H29A 119.4 n
C28A C29A H29A 119.4 n
C2B C1B C6B 121.2(11) n
C2B C1B H1B 119.4 n
C6B C1B H1B 119.4 n
C3B C2B C1B 119.7(12) n
C3B C2B H2B 120.2 n
C1B C2B H2B 120.2 n
C2B C3B C4B 120.1(13) n
C2B C3B H3B 119.9 n
C4B C3B H3B 119.9 n
C3B C4B C5B 120.8(13) n
C3B C4B H4B 119.6 n
C5B C4B H4B 119.6 n
C4B C5B C6B 119.9(13) n
C4B C5B H5B 120.1 n
C6B C5B H5B 120.1 n
C5B C6B C1B 118.4(12) n
C5B C6B C7B 121.1(11) n
C1B C6B C7B 120.5(10) n
N1B C7B C6B 112.9(10) n
N1B C7B H7C 109.0 n
C6B C7B H7C 109.0 n
N1B C7B H7D 109.0 n
C6B C7B H7D 109.0 n
H7C C7B H7D 107.8 n
C8B N1B C9B 109.7(9) n
C8B N1B C7B 125.4(9) n
C9B N1B C7B 124.9(9) n
N1B C8B N2B 106.9(9) n
N1B C8B Au1B 128.7(8) n
N2B C8B Au1B 124.3(8) n
C8B Au1B Br1B 178.1(3) n
C10B C9B N1B 107.4(9) n
C10B C9B C11B 129.0(10) n
N1B C9B C11B 123.5(10) n
C12B C11B C16B 118.7(12) n
C12B C11B C9B 123.3(13) n
C16B C11B C9B 118.0(12) n
C13B C12B C11B 120.0(16) n
C13B C12B H12B 120.0 n
C11B C12B H12B 120.0 n
C14B C13B C12B 120.9(16) n
C14B C13B H13B 119.6 n
C12B C13B H13B 119.6 n
C13B C14B C15B 120.4(14) n
C13B C14B H14B 119.8 n
C15B C14B H14B 119.8 n
C14B C15B C16B 119.3(18) n
C14B C15B H15B 120.4 n
C16B C15B H15B 120.4 n
C15B C16B C11B 120.8(16) n
C15B C16B H16B 119.6 n
C11B C16B H16B 119.6 n
C9B C10B N2B 106.3(10) n
C9B C10B C17B 128.8(10) n
N2B C10B C17B 124.9(10) n
C18B C17B C22B 120.3(11) n
C18B C17B C10B 121.6(11) n
C22B C17B C10B 118.1(11) n
C17B C18B C19B 118.1(13) n
C17B C18B H18B 121.0 n
C19B C18B H18B 121.0 n
C20B C19B C18B 121.9(13) n
C20B C19B H19B 119.0 n
C18B C19B H19B 119.0 n
C19B C20B C21B 119.7(12) n
C19B C20B H20B 120.2 n
C21B C20B H20B 120.2 n
C20B C21B C22B 119.4(13) n
C20B C21B H21B 120.3 n
C22B C21B H21B 120.3 n
C17B C22B C21B 120.6(13) n
C17B C22B H22B 119.7 n
C21B C22B H22B 119.7 n
C8B N2B C10B 109.6(9) n
C8B N2B C23B 124.6(9) n
C10B N2B C23B 125.6(9) n
N2B C23B C24B 114.4(11) n
N2B C23B H23C 108.7 n
C24B C23B H23C 108.7 n
N2B C23B H23D 108.7 n
C24B C23B H23D 108.7 n
H23C C23B H23D 107.6 n
C29B C24B C25B 117.6(14) n
C29B C24B C23B 122.8(11) n
C25B C24B C23B 119.5(13) n
C24B C25B C26B 119.8(16) n
C24B C25B H25B 120.1 n
C26B C25B H25B 120.1 n
C27B C26B C25B 121.0(15) n
C27B C26B H26B 119.5 n
C25B C26B H26B 119.5 n
C26B C27B C28B 120.2(17) n
C26B C27B H27B 119.9 n
C28B C27B H27B 119.9 n
C27B C28B C29B 118.8(17) n
C27B C28B H28B 120.6 n
C29B C28B H28B 120.6 n
C24B C29B C28B 122.5(14) n
C24B C29B H29B 118.8 n
C28B C29B H29B 118.8 n
C6C C1C C2C 121.9(12) n
C6C C1C H1C 119.0 n
C2C C1C H1C 119.0 n
C3C C2C C1C 119.2(14) n
C3C C2C H2C 120.4 n
C1C C2C H2C 120.4 n
C4C C3C C2C 119.6(13) n
C4C C3C H3C 120.2 n
C2C C3C H3C 120.2 n
C3C C4C C5C 120.8(14) n
C3C C4C H4C 119.6 n
C5C C4C H4C 119.6 n
C4C C5C C6C 120.3(14) n
C4C C5C H5C 119.8 n
C6C C5C H5C 119.8 n
C1C C6C C5C 118.1(11) n
C1C C6C C7C 121.2(11) n
C5C C6C C7C 120.7(12) n
N1C C7C C6C 113.5(9) n
N1C C7C H7E 108.9 n
C6C C7C H7E 108.9 n
N1C C7C H7F 108.9 n
C6C C7C H7F 108.9 n
H7E C7C H7F 107.7 n
C8C N1C C9C 109.8(9) n
C8C N1C C7C 123.9(9) n
C9C N1C C7C 126.3(9) n
N1C C8C N2C 106.6(9) n
N1C C8C Au1C 128.8(8) n
N2C C8C Au1C 124.5(7) n
C8C Au1C Br1C 178.2(3) n
C10C C9C N1C 106.9(9) n
C10C C9C C11C 130.3(11) n
N1C C9C C11C 122.7(10) n
C16C C11C C12C 118.6(12) n
C16C C11C C9C 123.4(11) n
C12C C11C C9C 118.0(11) n
C11C C12C C13C 120.8(14) n
C11C C12C H12C 119.6 n
C13C C12C H12C 119.6 n
C14C C13C C12C 119.5(15) n
C14C C13C H13C 120.3 n
C12C C13C H13C 120.3 n
C13C C14C C15C 121.0(13) n
C13C C14C H14C 119.5 n
C15C C14C H14C 119.5 n
C16C C15C C14C 118.8(15) n
C16C C15C H15C 120.6 n
C14C C15C H15C 120.6 n
C11C C16C C15C 121.2(15) n
C11C C16C H16C 119.4 n
C15C C16C H16C 119.4 n
C9C C10C N2C 106.6(10) n
C9C C10C C17C 128.8(11) n
N2C C10C C17C 124.3(10) n
C22C C17C C18C 119.5(11) n
C22C C17C C10C 118.8(11) n
C18C C17C C10C 121.7(12) n
C19C C18C C17C 119.7(13) n
C19C C18C H18C 120.2 n
C17C C18C H18C 120.2 n
C20C C19C C18C 120.6(13) n
C20C C19C H19C 119.7 n
C18C C19C H19C 119.7 n
C19C C20C C21C 119.7(12) n
C19C C20C H20C 120.1 n
C21C C20C H20C 120.1 n
C20C C21C C22C 119.0(13) n
C20C C21C H21C 120.5 n
C22C C21C H21C 120.5 n
C17C C22C C21C 121.6(13) n
C17C C22C H22C 119.2 n
C21C C22C H22C 119.2 n
C8C N2C C10C 110.0(9) n
C8C N2C C23C 124.3(9) n
C10C N2C C23C 125.4(9) n
N2C C23C C24C 114.8(9) n
N2C C23C H23E 108.6 n
C24C C23C H23E 108.6 n
N2C C23C H23F 108.6 n
C24C C23C H23F 108.6 n
H23E C23C H23F 107.6 n
C29C C24C C25C 119.2(12) n
C29C C24C C23C 119.3(12) n
C25C C24C C23C 121.4(10) n
C24C C25C C26C 120.0(11) n
C24C C25C H25C 120.0 n
C26C C25C H25C 120.0 n
C27C C26C C25C 120.0(12) n
C27C C26C H26C 120.0 n
C25C C26C H26C 120.0 n
C28C C27C C26C 121.0(12) n
C28C C27C H27C 119.5 n
C26C C27C H27C 119.5 n
C27C C28C C29C 119.5(12) n
C27C C28C H28C 120.3 n
C29C C28C H28C 120.3 n
C24C C29C C28C 120.3(13) n
C24C C29C H29C 119.9 n
C28C C29C H29C 119.9 n
C2D C1D C6D 120.4(14) n
C2D C1D H1D 119.8 n
C6D C1D H1D 119.8 n
C1D C2D C3D 121.1(14) n
C1D C2D H2D 119.5 n
C3D C2D H2D 119.5 n
C2D C3D C4D 118.7(14) n
C2D C3D H3D 120.7 n
C4D C3D H3D 120.7 n
C5D C4D C3D 120.9(15) n
C5D C4D H4D 119.5 n
C3D C4D H4D 119.5 n
C4D C5D C6D 120.2(13) n
C4D C5D H5D 119.9 n
C6D C5D H5D 119.9 n
C5D C6D C1D 118.7(12) n
C5D C6D C7D 122.4(11) n
C1D C6D C7D 118.8(12) n
N1D C7D C6D 114.1(10) n
N1D C7D H7G 108.7 n
C6D C7D H7G 108.7 n
N1D C7D H7H 108.7 n
C6D C7D H7H 108.7 n
H7G C7D H7H 107.6 n
C8D N1D C9D 112.0(9) n
C8D N1D C7D 123.2(9) n
C9D N1D C7D 124.8(9) n
N1D C8D N2D 103.9(10) n
N1D C8D Au1D 127.2(9) n
N2D C8D Au1D 128.7(8) n
C8D Au1D Br1D 178.8(3) n
C10D C9D N1D 105.5(10) n
C10D C9D C11D 130.7(10) n
N1D C9D C11D 123.8(9) n
C16D C11D C12D 119.0(11) n
C16D C11D C9D 121.6(11) n
C12D C11D C9D 119.4(11) n
C13D C12D C11D 121.4(12) n
C13D C12D H12D 119.3 n
C11D C12D H12D 119.3 n
C12D C13D C14D 118.5(13) n
C12D C13D H13D 120.8 n
C14D C13D H13D 120.8 n
C15D C14D C13D 121.2(12) n
C15D C14D H14D 119.4 n
C13D C14D H14D 119.4 n
C14D C15D C16D 119.3(13) n
C14D C15D H15D 120.4 n
C16D C15D H15D 120.4 n
C11D C16D C15D 120.7(13) n
C11D C16D H16D 119.7 n
C15D C16D H16D 119.7 n
C9D C10D N2D 107.7(11) n
C9D C10D C17D 130.0(10) n
N2D C10D C17D 122.1(10) n
C18D C17D C22D 121.0(13) n
C18D C17D C10D 121.9(13) n
C22D C17D C10D 117.1(12) n
C17D C18D C19D 119.4(17) n
C17D C18D H18D 120.3 n
C19D C18D H18D 120.3 n
C20D C19D C18D 119.8(18) n
C20D C19D H19D 120.1 n
C18D C19D H19D 120.1 n
C21D C20D C19D 121.3(16) n
C21D C20D H20D 119.4 n
C19D C20D H20D 119.4 n
C20D C21D C22D 120.1(18) n
C20D C21D H21D 120.0 n
C22D C21D H21D 120.0 n
C17D C22D C21D 118.4(17) n
C17D C22D H22D 120.8 n
C21D C22D H22D 120.8 n
C8D N2D C10D 110.8(10) n
C8D N2D C23D 123.6(10) n
C10D N2D C23D 125.5(10) n
N2D C23D C24D 112.2(10) n
N2D C23D H23G 109.2 n
C24D C23D H23G 109.2 n
N2D C23D H23H 109.2 n
C24D C23D H23H 109.2 n
H23G C23D H23H 107.9 n
C29D C24D C25D 118.2(13) n
C29D C24D C23D 121.0(12) n
C25D C24D C23D 120.7(13) n
C24D C25D C26D 120.4(17) n
C24D C25D H25D 119.8 n
C26D C25D H25D 119.8 n
C27D C26D C25D 120.2(16) n
C27D C26D H26D 119.9 n
C25D C26D H26D 119.9 n
C28D C27D C26D 119.6(16) n
C28D C27D H27D 120.2 n
C26D C27D H27D 120.2 n
C27D C28D C29D 119.8(17) n
C27D C28D H28D 120.1 n
C29D C28D H28D 120.1 n
C24D C29D C28D 121.8(14) n
C24D C29D H29D 119.1 n
C28D C29D H29D 119.1 n

loop_
_geom_bond_atom_site_label_1
_geom_bond_atom_site_label_2
_geom_bond_distance
_geom_bond_publ_flag
C1A C2A 1.385(18) n
C1A C6A 1.412(16) n
C1A H1A 0.9500 n
C2A C3A 1.39(2) n
C2A H2A 0.9500 n
C3A C4A 1.387(19) n
C3A H3A 0.9500 n
C4A C5A 1.340(18) n
C4A H4A 0.9500 n
C5A C6A 1.430(18) n
C5A H5A 0.9500 n
C6A C7A 1.481(16) n
C7A N1A 1.466(14) n
C7A H7A 0.9900 n
C7A H7B 0.9900 n
N1A C8A 1.354(14) n
N1A C9A 1.404(13) n
C8A N2A 1.356(13) n
C8A Au1A 1.997(10) n
Au1A Br1A 2.4796(12) n
C9A C10A 1.349(16) n
C9A C11A 1.491(15) n
C11A C16A 1.384(17) n
C11A C12A 1.387(18) n
C12A C13A 1.387(16) n
C12A H12A 0.9500 n
C13A C14A 1.365(19) n
C13A H13A 0.9500 n
C14A C15A 1.389(19) n
C14A H14A 0.9500 n
C15A C16A 1.394(16) n
C15A H15A 0.9500 n
C16A H16A 0.9500 n
C10A N2A 1.377(13) n
C10A C17A 1.491(15) n
C17A C22A 1.37(2) n
C17A C18A 1.39(2) n
C18A C19A 1.42(2) n
C18A H18A 0.9500 n
C19A C20A 1.38(3) n
C19A H19A 0.9500 n
C20A C21A 1.36(3) n
C20A H20A 0.9500 n
C21A C22A 1.40(2) n
C21A H21A 0.9500 n
C22A H22A 0.9500 n
N2A C23A 1.470(14) n
C23A C24A 1.520(17) n
C23A H23A 0.9900 n
C23A H23B 0.9900 n
C24A C29A 1.376(17) n
C24A C25A 1.394(19) n
C25A C26A 1.389(19) n
C25A H25A 0.9500 n
C26A C27A 1.38(2) n
C26A H26A 0.9500 n
C27A C28A 1.37(2) n
C27A H27A 0.9500 n
C28A C29A 1.39(2) n
C28A H28A 0.9500 n
C29A H29A 0.9500 n
C1B C2B 1.384(18) n
C1B C6B 1.397(17) n
C1B H1B 0.9500 n
C2B C3B 1.371(19) n
C2B H2B 0.9500 n
C3B C4B 1.38(2) n
C3B H3B 0.9500 n
C4B C5B 1.383(19) n
C4B H4B 0.9500 n
C5B C6B 1.395(16) n
C5B H5B 0.9500 n
C6B C7B 1.508(17) n
C7B N1B 1.463(14) n
C7B H7C 0.9900 n
C7B H7D 0.9900 n
N1B C8B 1.328(14) n
N1B C9B 1.386(14) n
C8B N2B 1.345(14) n
C8B Au1B 2.013(11) n
Au1B Br1B 2.4789(11) n
C9B C10B 1.343(16) n
C9B C11B 1.476(15) n
C11B C12B 1.39(2) n
C11B C16B 1.40(2) n
C12B C13B 1.386(19) n
C12B H12B 0.9500 n
C13B C14B 1.37(3) n
C13B H13B 0.9500 n
C14B C15B 1.38(3) n
C14B H14B 0.9500 n
C15B C16B 1.395(19) n
C15B H15B 0.9500 n
C16B H16B 0.9500 n
C10B N2B 1.391(14) n
C10B C17B 1.492(15) n
C17B C18B 1.385(17) n
C17B C22B 1.385(18) n
C18B C19B 1.405(16) n
C18B H18B 0.9500 n
C19B C20B 1.37(2) n
C19B H19B 0.9500 n
C20B C21B 1.38(2) n
C20B H20B 0.9500 n
C21B C22B 1.396(17) n
C21B H21B 0.9500 n
C22B H22B 0.9500 n
N2B C23B 1.458(14) n
C23B C24B 1.501(18) n
C23B H23C 0.9900 n
C23B H23D 0.9900 n
C24B C29B 1.33(2) n
C24B C25B 1.402(18) n
C25B C26B 1.42(2) n
C25B H25B 0.9500 n
C26B C27B 1.34(3) n
C26B H26B 0.9500 n
C27B C28B 1.36(2) n
C27B H27B 0.9500 n
C28B C29B 1.44(2) n
C28B H28B 0.9500 n
C29B H29B 0.9500 n
C1C C6C 1.375(17) n
C1C C2C 1.394(17) n
C1C H1C 0.9500 n
C2C C3C 1.38(2) n
C2C H2C 0.9500 n
C3C C4C 1.37(2) n
C3C H3C 0.9500 n
C4C C5C 1.39(2) n
C4C H4C 0.9500 n
C5C C6C 1.394(17) n
C5C H5C 0.9500 n
C6C C7C 1.497(16) n
C7C N1C 1.460(13) n
C7C H7E 0.9900 n
C7C H7F 0.9900 n
N1C C8C 1.328(13) n
N1C C9C 1.385(14) n
C8C N2C 1.339(13) n
C8C Au1C 2.016(10) n
Au1C Br1C 2.4354(13) n
C9C C10C 1.341(15) n
C9C C11C 1.486(15) n
C11C C16C 1.385(19) n
C11C C12C 1.390(18) n
C12C C13C 1.396(18) n
C12C H12C 0.9500 n
C13C C14C 1.36(3) n
C13C H13C 0.9500 n
C14C C15C 1.40(3) n
C14C H14C 0.9500 n
C15C C16C 1.389(19) n
C15C H15C 0.9500 n
C16C H16C 0.9500 n
C10C N2C 1.379(14) n
C10C C17C 1.487(15) n
C17C C22C 1.360(19) n
C17C C18C 1.398(18) n
C18C C19C 1.391(18) n
C18C H18C 0.9500 n
C19C C20C 1.39(2) n
C19C H19C 0.9500 n
C20C C21C 1.39(2) n
C20C H20C 0.9500 n
C21C C22C 1.401(17) n
C21C H21C 0.9500 n
C22C H22C 0.9500 n
N2C C23C 1.466(14) n
C23C C24C 1.519(16) n
C23C H23E 0.9900 n
C23C H23F 0.9900 n
C24C C29C 1.376(16) n
C24C C25C 1.390(17) n
C25C C26C 1.393(17) n
C25C H25C 0.9500 n
C26C C27C 1.374(19) n
C26C H26C 0.9500 n
C27C C28C 1.36(2) n
C27C H27C 0.9500 n
C28C C29C 1.414(19) n
C28C H28C 0.9500 n
C29C H29C 0.9500 n
C1D C2D 1.38(2) n
C1D C6D 1.399(17) n
C1D H1D 0.9500 n
C2D C3D 1.38(2) n
C2D H2D 0.9500 n
C3D C4D 1.39(2) n
C3D H3D 0.9500 n
C4D C5D 1.383(18) n
C4D H4D 0.9500 n
C5D C6D 1.390(19) n
C5D H5D 0.9500 n
C6D C7D 1.526(17) n
C7D N1D 1.462(14) n
C7D H7G 0.9900 n
C7D H7H 0.9900 n
N1D C8D 1.359(14) n
N1D C9D 1.386(14) n
C8D N2D 1.361(15) n
C8D Au1D 1.969(12) n
Au1D Br1D 2.4279(14) n
C9D C10D 1.350(16) n
C9D C11D 1.482(15) n
C11D C16D 1.379(17) n
C11D C12D 1.391(17) n
C12D C13D 1.386(17) n
C12D H12D 0.9500 n
C13D C14D 1.39(2) n
C13D H13D 0.9500 n
C14D C15D 1.38(2) n
C14D H14D 0.9500 n
C15D C16D 1.392(18) n
C15D H15D 0.9500 n
C16D H16D 0.9500 n
C10D N2D 1.382(15) n
C10D C17D 1.504(17) n
C17D C18D 1.37(2) n
C17D C22D 1.40(2) n
C18D C19D 1.40(2) n
C18D H18D 0.9500 n
C19D C20D 1.37(3) n
C19D H19D 0.9500 n
C20D C21D 1.36(3) n
C20D H20D 0.9500 n
C21D C22D 1.415(19) n
C21D H21D 0.9500 n
C22D H22D 0.9500 n
N2D C23D 1.467(14) n
C23D C24D 1.506(18) n
C23D H23G 0.9900 n
C23D H23H 0.9900 n
C24D C29D 1.38(2) n
C24D C25D 1.386(19) n
C25D C26D 1.39(2) n
C25D H25D 0.9500 n
C26D C27D 1.39(3) n
C26D H26D 0.9500 n
C27D C28D 1.37(2) n
C27D H27D 0.9500 n
C28D C29D 1.39(2) n
C28D H28D 0.9500 n
C29D H29D 0.9500 n

loop_
_geom_torsion_atom_site_label_1
_geom_torsion_atom_site_label_2
_geom_torsion_atom_site_label_3
_geom_torsion_atom_site_label_4
_geom_torsion
_geom_torsion_publ_flag
C6A C1A C2A C3A -0.3(18) n
C1A C2A C3A C4A 0.9(19) n
C2A C3A C4A C5A -0.4(18) n
C3A C4A C5A C6A -0.7(18) n
C2A C1A C6A C5A -0.7(16) n
C2A C1A C6A C7A 175.9(11) n
C4A C5A C6A C1A 1.3(16) n
C4A C5A C6A C7A -175.1(11) n
C1A C6A C7A N1A 167.1(9) n
C5A C6A C7A N1A -16.6(15) n
C6A C7A N1A C8A 92.5(13) n
C6A C7A N1A C9A -97.5(12) n
C9A N1A C8A N2A -0.4(12) n
C7A N1A C8A N2A 170.9(9) n
C9A N1A C8A Au1A 178.1(8) n
C7A N1A C8A Au1A -10.6(15) n
C8A N1A C9A C10A 1.6(13) n
C7A N1A C9A C10A -169.6(10) n
C8A N1A C9A C11A -174.5(11) n
C7A N1A C9A C11A 14.2(18) n
C10A C9A C11A C16A 90.0(17) n
N1A C9A C11A C16A -94.8(15) n
C10A C9A C11A C12A -89.4(16) n
N1A C9A C11A C12A 85.9(15) n
C16A C11A C12A C13A -2.1(19) n
C9A C11A C12A C13A 177.2(12) n
C11A C12A C13A C14A 1(2) n
C12A C13A C14A C15A 0(2) n
C13A C14A C15A C16A -0.1(19) n
C12A C11A C16A C15A 1.9(18) n
C9A C11A C16A C15A -177.4(11) n
C14A C15A C16A C11A -0.8(19) n
N1A C9A C10A N2A -2.2(13) n
C11A C9A C10A N2A 173.7(12) n
N1A C9A C10A C17A 174.8(12) n
C11A C9A C10A C17A -9(2) n
C9A C10A C17A C22A -68.6(19) n
N2A C10A C17A C22A 107.8(15) n
C9A C10A C17A C18A 110.8(16) n
N2A C10A C17A C18A -72.8(17) n
C22A C17A C18A C19A 2(2) n
C10A C17A C18A C19A -177.9(13) n
C17A C18A C19A C20A 0(2) n
C18A C19A C20A C21A -1(3) n
C19A C20A C21A C22A 0(3) n
C18A C17A C22A C21A -3(2) n
C10A C17A C22A C21A 176.9(14) n
C20A C21A C22A C17A 2(3) n
N1A C8A N2A C10A -1.0(12) n
Au1A C8A N2A C10A -179.5(8) n
N1A C8A N2A C23A 175.2(10) n
Au1A C8A N2A C23A -3.3(16) n
C9A C10A N2A C8A 2.0(13) n
C17A C10A N2A C8A -175.0(12) n
C9A C10A N2A C23A -174.1(11) n
C17A C10A N2A C23A 8.8(19) n
C8A N2A C23A C24A 112.6(12) n
C10A N2A C23A C24A -71.8(14) n
N2A C23A C24A C29A 128.5(12) n
N2A C23A C24A C25A -55.1(15) n
C29A C24A C25A C26A 0.0(19) n
C23A C24A C25A C26A -176.5(12) n
C24A C25A C26A C27A 0(2) n
C25A C26A C27A C28A -1(2) n
C26A C27A C28A C29A 1(2) n
C25A C24A C29A C28A 0.1(19) n
C23A C24A C29A C28A 176.6(11) n
C27A C28A C29A C24A -1(2) n
C6B C1B C2B C3B -0.5(18) n
C1B C2B C3B C4B 0(2) n
C2B C3B C4B C5B 0(2) n
C3B C4B C5B C6B 0(2) n
C4B C5B C6B C1B -0.6(18) n
C4B C5B C6B C7B -179.5(11) n
C2B C1B C6B C5B 0.8(17) n
C2B C1B C6B C7B 179.7(10) n
C5B C6B C7B N1B 113.2(12) n
C1B C6B C7B N1B -65.7(13) n
C6B C7B N1B C8B 106.3(13) n
C6B C7B N1B C9B -74.1(15) n
C9B N1B C8B N2B -0.2(14) n
C7B N1B C8B N2B 179.4(11) n
C9B N1B C8B Au1B -177.5(9) n
C7B N1B C8B Au1B 2.1(19) n
C8B N1B C9B C10B 0.5(14) n
C7B N1B C9B C10B -179.2(11) n
C8B N1B C9B C11B -175.6(12) n
C7B N1B C9B C11B 5(2) n
C10B C9B C11B C12B 113.5(16) n
N1B C9B C11B C12B -71.4(17) n
C10B C9B C11B C16B -66.3(19) n
N1B C9B C11B C16B 108.8(14) n
C16B C11B C12B C13B 0.7(18) n
C9B C11B C12B C13B -179.1(11) n
C11B C12B C13B C14B 0(2) n
C12B C13B C14B C15B 0(2) n
C13B C14B C15B C16B 1(2) n
C14B C15B C16B C11B -1(2) n
C12B C11B C16B C15B 0(2) n
C9B C11B C16B C15B 179.5(13) n
N1B C9B C10B N2B -0.5(14) n
C11B C9B C10B N2B 175.2(13) n
N1B C9B C10B C17B 176.5(12) n
C11B C9B C10B C17B -8(2) n
C9B C10B C17B C18B 119.2(15) n
N2B C10B C17B C18B -64.3(16) n
C9B C10B C17B C22B -59.8(18) n
N2B C10B C17B C22B 116.7(13) n
C22B C17B C18B C19B -1.1(18) n
C10B C17B C18B C19B -180.0(11) n
C17B C18B C19B C20B 1(2) n
C18B C19B C20B C21B 0(2) n
C19B C20B C21B C22B -1.4(19) n
C18B C17B C22B C21B -0.3(18) n
C10B C17B C22B C21B 178.7(11) n
C20B C21B C22B C17B 1.5(19) n
N1B C8B N2B C10B -0.2(14) n
Au1B C8B N2B C10B 177.3(8) n
N1B C8B N2B C23B 174.7(11) n
Au1B C8B N2B C23B -7.9(17) n
C9B C10B N2B C8B 0.4(14) n
C17B C10B N2B C8B -176.7(11) n
C9B C10B N2B C23B -174.3(12) n
C17B C10B N2B C23B 8.5(19) n
C8B N2B C23B C24B 94.0(14) n
C10B N2B C23B C24B -92.0(14) n
N2B C23B C24B C29B -10.3(17) n
N2B C23B C24B C25B 171.9(11) n
C29B C24B C25B C26B -1(2) n
C23B C24B C25B C26B 176.8(13) n
C24B C25B C26B C27B 0(2) n
C25B C26B C27B C28B 2(3) n
C26B C27B C28B C29B -2(2) n
C25B C24B C29B C28B 1(2) n
C23B C24B C29B C28B -176.9(12) n
C27B C28B C29B C24B 1(2) n
C6C C1C C2C C3C -1(2) n
C1C C2C C3C C4C 0(2) n
C2C C3C C4C C5C 1(3) n
C3C C4C C5C C6C -2(3) n
C2C C1C C6C C5C 1(2) n
C2C C1C C6C C7C 179.9(13) n
C4C C5C C6C C1C 1(2) n
C4C C5C C6C C7C -178.3(14) n
C1C C6C C7C N1C 43.3(16) n
C5C C6C C7C N1C -137.3(12) n
C6C C7C N1C C8C -118.7(12) n
C6C C7C N1C C9C 61.6(16) n
C9C N1C C8C N2C 2.8(12) n
C7C N1C C8C N2C -176.9(10) n
C9C N1C C8C Au1C 179.8(8) n
C7C N1C C8C Au1C 0.1(16) n
C8C N1C C9C C10C -2.1(13) n
C7C N1C C9C C10C 177.5(11) n
C8C N1C C9C C11C 174.8(10) n
C7C N1C C9C C11C -5.5(18) n
C10C C9C C11C C16C -120.3(15) n
N1C C9C C11C C16C 63.6(17) n
C10C C9C C11C C12C 59.2(18) n
N1C C9C C11C C12C -116.9(13) n
C16C C11C C12C C13C -0.5(19) n
C9C C11C C12C C13C -180.0(12) n
C11C C12C C13C C14C 0(2) n
C12C C13C C14C C15C 1(2) n
C13C C14C C15C C16C -1(2) n
C12C C11C C16C C15C 0(2) n
C9C C11C C16C C15C 179.8(12) n
C14C C15C C16C C11C 0(2) n
N1C C9C C10C N2C 0.6(13) n
C11C C9C C10C N2C -176.0(12) n
N1C C9C C10C C17C -173.3(12) n
C11C C9C C10C C17C 10(2) n
C9C C10C C17C C22C 65.5(17) n
N2C C10C C17C C22C -107.5(14) n
C9C C10C C17C C18C -113.8(15) n
N2C C10C C17C C18C 73.2(16) n
C22C C17C C18C C19C -0.1(17) n
C10C C17C C18C C19C 179.2(11) n
C17C C18C C19C C20C 0.4(18) n
C18C C19C C20C C21C -0.9(19) n
C19C C20C C21C C22C 0.9(19) n
C18C C17C C22C C21C 0.2(18) n
C10C C17C C22C C21C -179.1(11) n
C20C C21C C22C C17C -0.6(19) n
N1C C8C N2C C10C -2.4(12) n
Au1C C8C N2C C10C -179.6(7) n
N1C C8C N2C C23C -176.7(9) n
Au1C C8C N2C C23C 6.1(14) n
C9C C10C N2C C8C 1.1(13) n
C17C C10C N2C C8C 175.4(11) n
C9C C10C N2C C23C 175.4(10) n
C17C C10C N2C C23C -10.3(18) n
C8C N2C C23C C24C -88.0(13) n
C10C N2C C23C C24C 98.5(13) n
N2C C23C C24C C29C 160.6(10) n
N2C C23C C24C C25C -21.8(15) n
C29C C24C C25C C26C 0.5(17) n
C23C C24C C25C C26C -177.2(11) n
C24C C25C C26C C27C -0.6(18) n
C25C C26C C27C C28C 0(2) n
C26C C27C C28C C29C 0(2) n
C25C C24C C29C C28C -0.3(18) n
C23C C24C C29C C28C 177.4(11) n
C27C C28C C29C C24C 0(2) n
C6D C1D C2D C3D -2(2) n
C1D C2D C3D C4D 1(2) n
C2D C3D C4D C5D -1(2) n
C3D C4D C5D C6D 1(2) n
C4D C5D C6D C1D -1.1(19) n
C4D C5D C6D C7D -177.2(11) n
C2D C1D C6D C5D 2(2) n
C2D C1D C6D C7D 177.8(13) n
C5D C6D C7D N1D -21.5(16) n
C1D C6D C7D N1D 162.4(11) n
C6D C7D N1D C8D -85.1(13) n
C6D C7D N1D C9D 97.6(13) n
C9D N1D C8D N2D 1.3(12) n
C7D N1D C8D N2D -176.3(10) n
C9D N1D C8D Au1D 176.4(8) n
C7D N1D C8D Au1D -1.2(15) n
C8D N1D C9D C10D -1.4(13) n
C7D N1D C9D C10D 176.1(11) n
C8D N1D C9D C11D 177.7(11) n
C7D N1D C9D C11D -4.8(18) n
C10D C9D C11D C16D -100.2(16) n
N1D C9D C11D C16D 81.0(15) n
C10D C9D C11D C12D 79.7(17) n
N1D C9D C11D C12D -99.1(14) n
C16D C11D C12D C13D -0.7(18) n
C9D C11D C12D C13D 179.4(11) n
C11D C12D C13D C14D 0.9(19) n
C12D C13D C14D C15D -1.0(19) n
C13D C14D C15D C16D 1(2) n
C12D C11D C16D C15D 0.5(18) n
C9D C11D C16D C15D -179.6(11) n
C14D C15D C16D C11D -1(2) n
N1D C9D C10D N2D 1.0(13) n
C11D C9D C10D N2D -178.0(12) n
N1D C9D C10D C17D -175.5(13) n
C11D C9D C10D C17D 6(2) n
C9D C10D C17D C18D -113.5(16) n
N2D C10D C17D C18D 70.5(17) n
C9D C10D C17D C22D 66.5(18) n
N2D C10D C17D C22D -109.5(13) n
C22D C17D C18D C19D 1(2) n
C10D C17D C18D C19D -179.2(13) n
C17D C18D C19D C20D 0(2) n
C18D C19D C20D C21D 0(3) n
C19D C20D C21D C22D 1(2) n
C18D C17D C22D C21D -0.2(19) n
C10D C17D C22D C21D 179.8(11) n
C20D C21D C22D C17D -1(2) n
N1D C8D N2D C10D -0.6(12) n
Au1D C8D N2D C10D -175.7(8) n
N1D C8D N2D C23D -179.1(11) n
Au1D C8D N2D C23D 5.9(17) n
C9D C10D N2D C8D -0.2(14) n
C17D C10D N2D C8D 176.6(11) n
C9D C10D N2D C23D 178.2(11) n
C17D C10D N2D C23D -5.0(19) n
C8D N2D C23D C24D -116.9(12) n
C10D N2D C23D C24D 64.9(16) n
N2D C23D C24D C29D 51.5(16) n
N2D C23D C24D C25D -126.5(13) n
C29D C24D C25D C26D 0(2) n
C23D C24D C25D C26D 178.0(14) n
C24D C25D C26D C27D 0(3) n
C25D C26D C27D C28D 0(3) n
C26D C27D C28D C29D 1(3) n
C25D C24D C29D C28D 1(2) n
C23D C24D C29D C28D -177.5(13) n
C27D C28D C29D C24D -1(2) n
